data_7708978
loop_
_publ_author_name
'Deyneko, Dina V.'
'Nikiforov, Ivan V.'
'Lazoryak, Bogdan I.'
'Aksenov, Sergey'

_publ_section_title
;
 The role of anionic heterovalent [PO4]3-- \\rightarrow [GeO4]4--
 substitution on the luminescent properties in inorganic phosphors with
 the \b-Ca3(PO4)2 type structure: New data based on accurate crystal
 structure refinement
;
_journal_name_full 'Dalton Transactions'
_journal_paper_doi 10.1039/D1DT03534G
_journal_year 2021
_chemical_formula_sum 'Ca49.799 Eu6.001 Ge3.6 O168 P38.4 Zn6'
_chemical_formula_weight 7438.7
_space_group_IT_number 161
_space_group_name_Hall 'R 3 -2"c'
_space_group_name_H-M_alt 'R 3 c :H'
_symmetry_cell_setting trigonal
_symmetry_Int_Tables_number 161
_symmetry_space_group_name_Hall 'R 3 -2"c'
_symmetry_space_group_name_H-M 'R 3 c :H'
_audit_update_record
;
2021-11-18 deposited with the CCDC.	2021-11-26 downloaded from the CCDC.
;
_cell_angle_alpha 90
_cell_angle_beta 90
_cell_angle_gamma 120
_cell_formula_units_Z 1
_cell_length_a 10.428770(27)
_cell_length_b 10.428770(27)
_cell_length_c 37.34327(14)
_cell_measurement_temperature 300
_cell_volume 3517.298(18)
_diffrn_ambient_temperature 300
_diffrn_measurement_device 'Rigaku Smartlab SE '
_diffrn_radiation_probe x-ray
_diffrn_radiation_type 'Cu K\a'
_diffrn_radiation_wavelength 1.540598
_exptl_absorpt_coefficient_mu 42.365
_exptl_crystal_density_diffrn 3.5118
_pd_meas_2theta_range_inc 0.02
_pd_meas_2theta_range_max 80.000
_pd_meas_2theta_range_min 5.000
_pd_meas_number_of_points 5251
_pd_proc_ls_background_function '31 Legendre polynoms'
_pd_proc_ls_profile_function Pseudo-Voigt
_pd_proc_ls_prof_R_factor 0.089
_pd_proc_ls_prof_wR_expected 0.0250
_pd_proc_ls_prof_wR_factor 0.083
_refine_ls_goodness_of_fit_all 2.73
_refine_ls_number_parameters 79
_refine_ls_weighting_scheme sigma
_cod_data_source_file d1dt03534g2.cif
_cod_data_source_block I_CCDC1
_cod_depositor_comments
;
The following automatic conversions were performed:

data item '_diffrn_radiation_probe' value 'X-ray' was changed to
'x-ray' in accordance with the
/home/data/users/saulius/crontab/automatic-downloads/rss-feeds/RSC/lib/dictionaries/cif_core.dic
dictionary named 'cif_core.dic' version 2.4.2 last updated on
2011-04-26.

Automatic conversion script
Id: cif_fix_values 7556 2019-12-06 15:28:31Z antanas 
;
_cod_original_cell_volume 3517.321(9)
_cod_original_sg_symbol_Hall 'R 3;-2"c'
_cod_original_sg_symbol_H-M 'R 3 c'
_cod_database_code 7708978

loop_
_space_group_symop_id
_space_group_symop_operation_xyz
1 x,y,z
2 -y,x-y,z
3 -x+y,-x,z
4 -y,-x,z+1/2
5 -x+y,y,z+1/2
6 x,x-y,z+1/2
7 x+2/3,y+1/3,z+1/3
8 -y+2/3,x-y+1/3,z+1/3
9 -x+y+2/3,-x+1/3,z+1/3
10 -y+2/3,-x+1/3,z+5/6
11 -x+y+2/3,y+1/3,z+5/6
12 x+2/3,x-y+1/3,z+5/6
13 x+1/3,y+2/3,z+2/3
14 -y+1/3,x-y+2/3,z+2/3
15 -x+y+1/3,-x+2/3,z+2/3
16 -y+1/3,-x+2/3,z+1/6
17 -x+y+1/3,y+2/3,z+1/6
18 x+1/3,x-y+2/3,z+1/6

loop_
_atom_site_label
_atom_site_type_symbol
_atom_site_fract_x
_atom_site_fract_y
_atom_site_fract_z
_atom_site_adp_type
_atom_site_U_iso_or_equiv
_atom_site_site_symmetry_multiplicity
_atom_site_occupancy
_atom_site_calc_flag
_atom_site_refinement_flags
_atom_site_disorder_assembly
_atom_site_disorder_group
Ca1 Ca 0.7248(3) 0.8644(13) 0.17132(14) Uiso 0.0113(6) 18 0.8774(15) d . . .
Eu1 Eu 0.7191(6) 0.8281(10) 0.1681(3) Uiso 0.0113(6) 18 0.12260(5) d . . .
Ca2 Ca 0.6231(3) 0.8313(6) -0.02850(14) Uiso 0.0113(6) 18 0.8659(12) d . . .
Eu2 Eu 0.6338(8) 0.8041(17) -0.0291(3) Uiso 0.0113(6) 18 0.13410(2) d . . .
Ca3 Ca 0.7245(3) 0.8637(10) 0.06550(10) Uiso 0.0113(6) 18 0.9233(12) d . . .
Eu3 Eu 0.6998(11) 0.8127(13) 0.0776(3) Uiso 0.0113(6) 18 0.0767 d . . .
Ca4 Ca 0 0 -0.0644(10) Uiso 0.0113(6) 6 0.3001 d . . .
Zn1 Zn 0 0 0.73547(17) Uiso 0.0113(6) 6 1 d . . .
P1 P 0 0 0.00663(15) Uiso 0.016(3) 6 1 d . . .
P2 P 0.6889(3) 0.8546(6) 0.87258(11) Uiso 0.016(3) 18 1 d . . .
P3 P 0.6582(2) 0.8449(6) 0.77336(9) Uiso 0.016(3) 18 0.8 d . . .
Ge1 Ge 0.6341(11) 0.9315(10) 0.7558(4) Uiso 0.016(3) 18 0.2 d . . .
O1 O 0.7254(4) 0.8812(11) 0.90986(16) Uiso 0.011(3) 18 1 d . . .
O2 O 0.7501(5) 0.7553(7) 0.8615(3) Uiso 0.011(3) 18 1 d . . .
O3 O 0.7453(5) 1.0069(7) 0.8561(3) Uiso 0.011(3) 18 1 d . . .
O4 O 0.5347(5) 0.775(2) 0.86290(17) Uiso 0.011(3) 18 1 d . . .
O5 O 0.6102(2) 0.9718(3) 0.79184(14) Uiso 0.011(3) 18 1 d . . .
O6 O 0.5881(5) 0.6830(8) 0.7844(2) Uiso 0.011(3) 18 1 d . . .
O7 O 0.8132(6) 0.9138(14) 0.78394(18) Uiso 0.011(3) 18 1 d . . .
O8 O 0.6211(5) 0.8109(15) 0.73323(16) Uiso 0.011(3) 18 1 d . . .
O9 O 0.0120(2) 0.87277(14) -0.02029(10) Uiso 0.011(3) 18 1 d . . .
O10 O 0 0 0.05484(9) Uiso 0.011(3) 6 1 d . . .

loop_
_atom_site_aniso_label
_atom_site_aniso_type_symbol
_atom_site_aniso_U_11
_atom_site_aniso_U_22
_atom_site_aniso_U_33
_atom_site_aniso_U_12
_atom_site_aniso_U_13
_atom_site_aniso_U_23
? ? ? ? ? ? ? ?

loop_
_atom_type_symbol
_atom_type_scat_dispersion_real
_atom_type_scat_dispersion_imag
_atom_type_scat_source
Ca 0.2262 0.3064 'International Tables Vol C tables 4.2.6.8 and 6.1.1.1'
Eu -0.1578 3.6682 'International Tables Vol C tables 4.2.6.8 and 6.1.1.1'
Ge 0.1547 1.8001 'International Tables Vol C tables 4.2.6.8 and 6.1.1.1'
O 0.0106 0.0060 'International Tables Vol C tables 4.2.6.8 and 6.1.1.1'
P 0.1023 0.0942 'International Tables Vol C tables 4.2.6.8 and 6.1.1.1'
Zn 0.2839 1.4301 'International Tables Vol C tables 4.2.6.8 and 6.1.1.1'

loop_
_exptl_crystal_face_index_h
_exptl_crystal_face_index_k
_exptl_crystal_face_index_l
_exptl_crystal_face_perp_dist
? ? ? ?

loop_
_geom_angle_atom_site_label_1
_geom_angle_atom_site_label_2
_geom_angle_atom_site_label_3
_geom_angle_site_symmetry_1
_geom_angle_site_symmetry_2
_geom_angle_site_symmetry_3
_geom_angle
_geom_angle_publ_flag
? ? ? ? ? ? ? ?

loop_
_geom_bond_atom_site_label_1
_geom_bond_atom_site_label_2
_geom_bond_site_symmetry_1
_geom_bond_site_symmetry_2
_geom_bond_distance
_geom_bond_publ_flag
Ca1 Ca1 . 2_765 4.305(17) ?
Ca1 Ca1 . 3_675 4.305(10) ?
Ca1 Eu1 . . 0.372(17) ?
Ca1 Eu1 . 2_765 4.531(14) ?
Ca1 Eu1 . 3_675 4.187(10) ?
Ca1 Ca2 . 16_665 3.842(12) ?
Ca1 Ca2 . 17_545 3.534(12) ?
Ca1 Eu2 . 9_565 5.564(14) ?
Ca1 Eu2 . 16_665 3.52(2) ?
Ca1 Eu2 . 17_545 3.781(18) ?
Ca1 Ca3 . . 3.952(6) ?
Ca1 Ca3 . 16_665 3.881(12) ?
Ca1 Ca3 . 17_545 3.880(11) ?
Ca1 Eu3 . . 3.532(14) ?
Ca1 Eu3 . 3_675 5.559(13) ?
Ca1 Eu3 . 16_665 3.920(17) ?
Ca1 Eu3 . 17_545 4.507(14) ?
Ca1 Ca4 . 16_555 4.38(2) ?
Ca1 Zn1 . 4_664 3.452(6) ?
Ca1 P1 . 16_555 3.537(2) ?
Ca1 P2 . 8_664 3.101(14) ?
Ca1 P2 . 9_564 3.281(13) ?
Ca1 P3 . 8_664 3.540(11) ?
Ca1 P3 . 9_564 3.763(11) ?
Ca1 P3 . 6_564 3.862(6) ?
Ca1 Ge1 . 8_664 3.528(17) ?
Ca1 Ge1 . 6_564 3.477(16) ?
Ca1 O2 . 9_564 2.838(14) ?
Ca1 O3 . 8_664 2.657(16) ?
Ca1 O4 . 8_664 2.329(18) ?
Ca1 O4 . 9_564 2.50(2) ?
Ca1 O5 . 8_664 2.161(10) ?
Ca1 O6 . 9_564 2.483(12) ?
Ca1 O8 . 6_564 2.495(8) ?
Ca1 O9 . 16_655 2.687(5) ?
Eu1 Eu1 . 2_765 4.431(13) ?
Eu1 Eu1 . 3_675 4.431(9) ?
Eu1 Ca2 . 16_665 4.063(12) ?
Eu1 Ca2 . 17_545 3.188(11) ?
Eu1 Ca2 . 18_555 5.638(13) ?
Eu1 Eu2 . 9_565 5.548(18) ?
Eu1 Eu2 . 16_665 3.743(19) ?
Eu1 Eu2 . 17_545 3.445(17) ?
Eu1 Eu2 . 18_555 5.38(2) ?
Eu1 Ca3 . . 3.848(14) ?
Eu1 Ca3 . 16_665 4.123(14) ?
Eu1 Ca3 . 17_545 3.740(12) ?
Eu1 Eu3 . . 3.387(18) ?
Eu1 Eu3 . 2_765 5.715(17) ?
Eu1 Eu3 . 3_675 5.685(14) ?
Eu1 Eu3 . 16_665 4.177(18) ?
Eu1 Eu3 . 17_545 4.365(15) ?
Eu1 Ca4 . 16_555 4.28(2) ?
Eu1 Zn1 . 4_664 3.587(11) ?
Eu1 P1 . 16_555 3.505(5) ?
Eu1 P2 . 8_664 3.468(12) ?
Eu1 P2 . 9_564 3.053(13) ?
Eu1 P3 . 8_664 3.726(12) ?
Eu1 P3 . 9_564 3.465(13) ?
Eu1 P3 . 6_564 3.971(13) ?
Eu1 Ge1 . 8_664 3.616(19) ?
Eu1 Ge1 . 9_564 4.526(19) ?
Eu1 Ge1 . 6_564 3.471(19) ?
Eu1 O2 . 9_564 2.549(13) ?
Eu1 O3 . 8_664 3.007(15) ?
Eu1 O4 . 8_664 2.645(18) ?
Eu1 O4 . 9_564 2.38(2) ?
Eu1 O5 . 8_664 2.293(13) ?
Eu1 O6 . 9_564 2.206(15) ?
Eu1 O8 . 6_564 2.607(14) ?
Eu1 O9 . 16_655 2.515(6) ?
Ca2 Ca2 . 2_665 4.547(8) ?
Ca2 Ca2 . 3_565 4.547(5) ?
Ca2 Eu2 . . 0.354(19) ?
Ca2 Eu2 . 2_665 4.45(2) ?
Ca2 Eu2 . 3_565 4.788(11) ?
Ca2 Ca3 . . 3.633(6) ?
Ca2 Ca3 . 10_664 4.540(9) ?
Ca2 Ca3 . 11_554 4.275(9) ?
Ca2 Eu3 . . 4.065(14) ?
Ca2 Eu3 . 10_664 4.487(16) ?
Ca2 Eu3 . 11_554 3.633(13) ?
Ca2 Ca4 . 1_665 3.664(13) ?
Ca2 Zn1 . 16_554 3.688(6) ?
Ca2 P1 . 1_665 3.654(4) ?
Ca2 P2 . 1_554 3.743(7) ?
Ca2 P2 . 16_664 3.648(8) ?
Ca2 P2 . 17_544 3.787(7) ?
Ca2 P3 . 16_664 3.060(8) ?
Ca2 P3 . 17_544 3.174(8) ?
Ca2 Ge1 . 16_664 4.235(15) ?
Ca2 Ge1 . 17_544 3.077(15) ?
Ca2 O1 . 1_554 2.480(8) ?
Ca2 O2 . 16_664 2.430(10) ?
Ca2 O3 . 17_544 2.444(11) ?
Ca2 O5 . 17_544 2.519(7) ?
Ca2 O6 . 16_664 2.565(9) ?
Ca2 O7 . 16_664 2.379(15) ?
Ca2 O7 . 17_544 2.486(12) ?
Ca2 O9 . 3_565 2.204(3) ?
Eu2 Eu2 . 2_665 4.71(2) ?
Eu2 Eu2 . 2_765 5.73(2) ?
Eu2 Eu2 . 3_565 4.707(14) ?
Eu2 Eu2 . 3_675 5.732(14) ?
Eu2 Ca3 . . 3.630(11) ?
Eu2 Ca3 . 10_664 4.253(17) ?
Eu2 Ca3 . 11_554 4.461(16) ?
Eu2 Eu3 . . 4.036(17) ?
Eu2 Eu3 . 10_664 4.19(2) ?
Eu2 Eu3 . 11_554 3.824(19) ?
Eu2 Eu3 . 12_454 5.73(2) ?
Eu2 Ca4 . 1_665 3.562(15) ?
Eu2 Ca4 . 16_555 5.61(3) ?
Eu2 Zn1 . 16_554 3.738(10) ?
Eu2 P1 . 1_665 3.569(8) ?
Eu2 P2 . 1_554 3.712(12) ?
Eu2 P2 . 16_664 3.918(16) ?
Eu2 P2 . 17_544 3.612(14) ?
Eu2 P3 . 16_664 3.377(17) ?
Eu2 P3 . 17_544 2.902(16) ?
Eu2 Ge1 . 16_664 4.54(2) ?
Eu2 Ge1 . 17_544 2.80(2) ?
Eu2 O1 . 1_554 2.446(12) ?
Eu2 O2 . 16_664 2.640(16) ?
Eu2 O3 . 17_544 2.285(16) ?
Eu2 O5 . 17_544 2.169(18) ?
Eu2 O6 . 16_664 2.877(19) ?
Eu2 O7 . 16_664 2.64(2) ?
Eu2 O7 . 17_544 2.344(15) ?
Eu2 O9 . 3_565 2.202(8) ?
Ca3 Ca3 . 2_765 4.310(13) ?
Ca3 Ca3 . 3_675 4.310(8) ?
Ca3 Eu3 . . 0.644(14) ?
Ca3 Eu3 . 2_765 4.731(17) ?
Ca3 Eu3 . 3_675 4.347(12) ?
Ca3 Ca4 . 1_665 5.45(3) ?
Ca3 Ca4 . 16_555 3.790(13) ?
Ca3 P1 . 1_665 3.321(5) ?
Ca3 P2 . 16_664 3.464(10) ?
Ca3 P2 . 17_544 3.293(9) ?
Ca3 P3 . 8_664 3.018(10) ?
Ca3 P3 . 9_564 3.268(10) ?
Ca3 Ge1 . 8_664 1.953(18) ?
Ca3 Ge1 . 9_564 3.775(19) ?
Ca3 O1 . 17_544 2.993(11) ?
Ca3 O2 . 16_664 2.330(11) ?
Ca3 O3 . 17_544 2.372(10) ?
Ca3 O5 . 8_664 2.584(8) ?
Ca3 O6 . 9_564 2.442(10) ?
Ca3 O8 . 8_664 2.530(17) ?
Ca3 O8 . 9_564 2.562(17) ?
Ca3 O10 . 1_665 2.520(3) ?
Eu3 Eu3 . 2_765 4.744(19) ?
Eu3 Eu3 . 3_675 4.744(14) ?
Eu3 Ca4 . 16_555 3.458(14) ?
Eu3 P1 . 1_665 3.810(12) ?
Eu3 P2 . 16_664 3.782(16) ?
Eu3 P2 . 17_544 3.050(12) ?
Eu3 P3 . 8_664 3.240(14) ?
Eu3 P3 . 9_564 2.847(16) ?
Eu3 Ge1 . 8_664 2.21(2) ?
Eu3 Ge1 . 9_564 3.53(2) ?
Eu3 O1 . 17_544 2.528(13) ?
Eu3 O2 . 16_664 2.752(17) ?
Eu3 O3 . 17_544 2.429(15) ?
Eu3 O5 . 8_664 2.449(14) ?
Eu3 O6 . 9_564 1.902(16) ?
Eu3 O8 . 8_664 3.018(19) ?
Eu3 O8 . 9_564 2.38(2) ?
Eu3 O10 . 1_665 2.867(10) ?
Ca4 P1 . . 2.65(4) ?
Ca4 P2 . 1_444 3.67(2) ?
Ca4 P2 . 2_654 3.67(2) ?
Ca4 P2 . 3_564 3.67(2) ?
Ca4 Ge1 . 16_654 4.061(12) ?
Ca4 Ge1 . 17_434 4.061(10) ?
Ca4 Ge1 . 18_454 4.061(17) ?
Ca4 O1 . 1_444 2.666(14) ?
Ca4 O1 . 2_654 2.666(19) ?
Ca4 O1 . 3_564 2.666(14) ?
Ca4 O9 . 1_545 2.16(3) ?
Ca4 O9 . 2_665 2.16(3) ?
Ca4 O9 . 3_455 2.16(3) ?
Zn1 P2 . 10_554 3.397(3) ?
Zn1 P2 . 11_444 3.397(8) ?
Zn1 P2 . 12_454 3.397(3) ?
Zn1 P3 . 1_445 3.400(4) ?
Zn1 P3 . 2_655 3.400(7) ?
Zn1 P3 . 3_565 3.400(4) ?
Zn1 Ge1 . 1_445 3.594(12) ?
Zn1 Ge1 . 2_655 3.594(16) ?
Zn1 Ge1 . 3_565 3.594(9) ?
Zn1 O4 . 10_554 2.337(7) ?
Zn1 O4 . 11_444 2.34(2) ?
Zn1 O4 . 12_454 2.337(7) ?
Zn1 O7 . 1_445 2.476(8) ?
Zn1 O7 . 2_655 2.476(14) ?
Zn1 O7 . 3_565 2.476(8) ?
P1 O9 . 1_545 1.719(4) ?
P1 O9 . 2_665 1.719(4) ?
P1 O9 . 3_455 1.719(5) ?
P1 O10 . . 1.800(7) ?
P2 Ge1 . 17_545 3.060(13) ?
P2 O1 . . 1.433(7) ?
P2 O2 . . 1.521(10) ?
P2 O3 . . 1.521(9) ?
P2 O4 . . 1.439(5) ?
P3 Ge1 . . 1.240(14) ?
P3 O5 . . 1.772(7) ?
P3 O6 . . 1.524(9) ?
P3 O7 . . 1.458(6) ?
P3 O8 . . 1.544(7) ?
Ge1 O5 . . 1.469(15) ?
Ge1 O7 . . 2.230(16) ?
Ge1 O8 . . 1.462(18) ?

loop_
_geom_hbond_atom_site_label_D
_geom_hbond_atom_site_label_H
_geom_hbond_atom_site_label_A
_geom_hbond_site_symmetry_D
_geom_hbond_site_symmetry_H
_geom_hbond_site_symmetry_A
_geom_hbond_distance_DH
_geom_hbond_distance_HA
_geom_hbond_distance_DA
_geom_hbond_angle_DHA
_geom_hbond_publ_flag
? ? ? ? ? ? ? ? ? ? ?

loop_
_geom_torsion_atom_site_label_1
_geom_torsion_atom_site_label_2
_geom_torsion_atom_site_label_3
_geom_torsion_atom_site_label_4
_geom_torsion_site_symmetry_1
_geom_torsion_site_symmetry_2
_geom_torsion_site_symmetry_3
_geom_torsion_site_symmetry_4
_geom_torsion
_geom_torsion_publ_flag
? ? ? ? ? ? ? ? ? ?

loop_
_restr_angle_atom_site_label_1
_restr_angle_site_symmetry_1
_restr_angle_atom_site_label_2
_restr_angle_site_symmetry_2
_restr_angle_atom_site_label_3
_restr_angle_site_symmetry_3
_restr_angle_target
_restr_angle_target_weight_param
? ? ? ? ? ? ? ?

loop_
_restr_distance_atom_site_label_1
_restr_distance_site_symmetry_1
_restr_distance_atom_site_label_2
_restr_distance_site_symmetry_2
_restr_distance_target
_restr_distance_target_weight_param
? ? ? ? ? ?

loop_
_restr_equal_angle_atom_site_label_1
_restr_equal_angle_site_symmetry_1
_restr_equal_angle_atom_site_label_2
_restr_equal_angle_site_symmetry_2
_restr_equal_angle_atom_site_label_3
_restr_equal_angle_site_symmetry_3
_restr_equal_angle_class_class_id
_restr_equal_angle_class_target_weight_param
? ? ? ? ? ? ? ?

loop_
_restr_equal_distance_atom_site_label_1
_restr_equal_distance_site_symmetry_1
_restr_equal_distance_atom_site_label_2
_restr_equal_distance_site_symmetry_2
_restr_equal_distance_class_class_id
_restr_equal_distance_class_target_weight_param
? ? ? ? ? ?

loop_
_restr_equal_torsion_atom_site_label_1
_restr_equal_torsion_site_symmetry_1
_restr_equal_torsion_atom_site_label_2
_restr_equal_torsion_site_symmetry_2
_restr_equal_torsion_atom_site_label_3
_restr_equal_torsion_site_symmetry_3
_restr_equal_torsion_atom_site_label_4
_restr_equal_torsion_site_symmetry_4
_restr_equal_torsion_class_class_id
_restr_equal_torsion_class_target_weight_param
? ? ? ? ? ? ? ? ? ?

loop_
_restr_torsion_atom_site_label_1
_restr_torsion_site_symmetry_1
_restr_torsion_atom_site_label_2
_restr_torsion_site_symmetry_2
_restr_torsion_atom_site_label_3
_restr_torsion_site_symmetry_3
_restr_torsion_atom_site_label_4
_restr_torsion_site_symmetry_4
_restr_torsion_angle_target
_restr_torsion_weight_param
? ? ? ? ? ? ? ? ? ?

loop_
_twin_individual_id
_twin_individual_mass_fraction_refined
_twin_individual_twin_matrix_11
_twin_individual_twin_matrix_12
_twin_individual_twin_matrix_13
_twin_individual_twin_matrix_21
_twin_individual_twin_matrix_22
_twin_individual_twin_matrix_23
_twin_individual_twin_matrix_31
_twin_individual_twin_matrix_32
_twin_individual_twin_matrix_33
? ? ? ? ? ? ? ? ? ? ?

loop_
_jana_atom_site_adp_c_label
_jana_atom_site_adp_c_type_symbol
_jana_atom_site_adp_c_111
_jana_atom_site_adp_c_112
_jana_atom_site_adp_c_113
_jana_atom_site_adp_c_122
_jana_atom_site_adp_c_123
_jana_atom_site_adp_c_133
_jana_atom_site_adp_c_222
_jana_atom_site_adp_c_223
_jana_atom_site_adp_c_233
_jana_atom_site_adp_c_333
? ? ? ? ? ? ? ? ? ? ? ?

loop_
_jana_atom_site_adp_d_label
_jana_atom_site_adp_d_type_symbol
_jana_atom_site_adp_d_1111
_jana_atom_site_adp_d_1112
_jana_atom_site_adp_d_1113
_jana_atom_site_adp_d_1122
_jana_atom_site_adp_d_1123
_jana_atom_site_adp_d_1133
_jana_atom_site_adp_d_1222
_jana_atom_site_adp_d_1223
_jana_atom_site_adp_d_1233
_jana_atom_site_adp_d_1333
_jana_atom_site_adp_d_2222
_jana_atom_site_adp_d_2223
_jana_atom_site_adp_d_2233
_jana_atom_site_adp_d_2333
_jana_atom_site_adp_d_3333
? ? ? ? ? ? ? ? ? ? ? ? ? ? ? ? ?

loop_
_jana_atom_site_adp_e_label
_jana_atom_site_adp_e_type_symbol
_jana_atom_site_adp_e_11111
_jana_atom_site_adp_e_11112
_jana_atom_site_adp_e_11113
_jana_atom_site_adp_e_11122
_jana_atom_site_adp_e_11123
_jana_atom_site_adp_e_11133
_jana_atom_site_adp_e_11222
_jana_atom_site_adp_e_11223
_jana_atom_site_adp_e_11233
_jana_atom_site_adp_e_11333
_jana_atom_site_adp_e_12222
_jana_atom_site_adp_e_12223
_jana_atom_site_adp_e_12233
_jana_atom_site_adp_e_12333
_jana_atom_site_adp_e_13333
_jana_atom_site_adp_e_22222
_jana_atom_site_adp_e_22223
_jana_atom_site_adp_e_22233
_jana_atom_site_adp_e_22333
_jana_atom_site_adp_e_23333
_jana_atom_site_adp_e_33333
? ? ? ? ? ? ? ? ? ? ? ? ? ? ? ? ? ? ? ? ? ? ?

loop_
_jana_atom_site_adp_f_label
_jana_atom_site_adp_f_type_symbol
_jana_atom_site_adp_f_111111
_jana_atom_site_adp_f_111112
_jana_atom_site_adp_f_111113
_jana_atom_site_adp_f_111122
_jana_atom_site_adp_f_111123
_jana_atom_site_adp_f_111133
_jana_atom_site_adp_f_111222
_jana_atom_site_adp_f_111223
_jana_atom_site_adp_f_111233
_jana_atom_site_adp_f_111333
_jana_atom_site_adp_f_112222
_jana_atom_site_adp_f_112223
_jana_atom_site_adp_f_112233
_jana_atom_site_adp_f_112333
_jana_atom_site_adp_f_113333
_jana_atom_site_adp_f_122222
_jana_atom_site_adp_f_122223
_jana_atom_site_adp_f_122233
_jana_atom_site_adp_f_122333
_jana_atom_site_adp_f_123333
_jana_atom_site_adp_f_133333
_jana_atom_site_adp_f_222222
_jana_atom_site_adp_f_222223
_jana_atom_site_adp_f_222233
_jana_atom_site_adp_f_222333
_jana_atom_site_adp_f_223333
_jana_atom_site_adp_f_233333
_jana_atom_site_adp_f_333333
? ? ? ? ? ? ? ? ? ? ? ? ? ? ? ? ? ? ? ? ? ? ? ? ? ? ? ? ? ?
